data_4114157
loop_
_publ_author_name
'Vincent Artero'
'Anna Proust'
'Patrick Herson'
'Fran\,coise Villain'
'Christophe Cartier dit Moulin'
'Pierre Gouzerh'

_publ_contact_author
;
' Pr A. Proust                         
  Laboratoire de Chimie Inorganiques et Materiaux Moleculaires,
  Universite Pierre et Marie Curie, 4, place Jussieu, Case 42,
  75252 Paris cedex 05, France'
;
_publ_contact_author_email 'proust@ccr.jussieu.fr '
_publ_contact_author_fax '33 1 44 27 38 41 '
_publ_contact_author_phone '33 1 44 27 30 34 '
_publ_section_title
;
 Synthesis and Characterization of the First Carbene Derivative of a
 Polyoxometalate
;
_journal_name_full 'Journal of the American Chemical Society'
_journal_page_first 11156
_journal_page_last 11157
_journal_paper_doi 10.1021/ja036257p
_journal_volume 125
_journal_year 2003
_chemical_compound_source
;
?
;
_chemical_formula_moiety ' (C10 H20 O70 P2 RU1 W19)13-, (K9 Na4)13+, 15(H2 O1) '
_chemical_formula_sum 'C10 H50 K9 N4 Na4 O85 P2 Ru W19'
_chemical_formula_weight 5686.53
_chemical_name_systematic
;
 ?
;
_space_group_IT_number 2
_symmetry_cell_setting triclinic
_symmetry_space_group_name_Hall '-P 1'
_symmetry_space_group_name_H-M 'P -1'
_atom_sites_solution_hydrogens geom
_atom_sites_solution_primary direct
_audit_creation_date 03-02-05
_audit_creation_method CRYSTALS
_cell_angle_alpha 99.03(3)
_cell_angle_beta 106.56(2)
_cell_angle_gamma 108.06(2)
_cell_formula_units_Z 2
_cell_length_a 14.820(3)
_cell_length_b 17.064(5)
_cell_length_c 25.011(5)
_cell_measurement_reflns_used 25
_cell_measurement_temperature 295(2)
_cell_measurement_theta_max 14.2
_cell_measurement_theta_min 14
_cell_volume 5551(3)
_computing_cell_refinement 'CAD-4 software (Enraf-Nonius, 1989)'
_computing_data_collection 'CAD-4 software (Enraf-Nonius, 1989)'
_computing_data_reduction
;
RC93 (Watkin, D.J., Prout, C.K., Lilley, P.M.deQ. 1994)
;
_computing_molecular_graphics
;
 CAMERON (Watkin, Prout & Pearce,  1996)
;
_computing_publication_material
;
CRYSTALS Issue 10 (Watkin, Prout, Carruthers & Betteridge, 1996)
;
_computing_structure_refinement
;
CRYSTALS Issue 10 (Watkin, Prout, Carruthers & Betteridge, 1996)
;
_diffrn_ambient_temperature 298
_diffrn_measurement_device '  Enraf-nonius CAD4 '
_diffrn_measurement_method 2\q/\w
_diffrn_radiation_monochromator graphite
_diffrn_radiation_type 'Mo K\a'
_diffrn_radiation_wavelength 0.71069
_diffrn_reflns_av_R_equivalents 0.05
_diffrn_reflns_limit_h_max 17
_diffrn_reflns_limit_h_min 0
_diffrn_reflns_limit_k_max 19
_diffrn_reflns_limit_k_min -20
_diffrn_reflns_limit_l_max 28
_diffrn_reflns_limit_l_min -29
_diffrn_reflns_number 20342
_diffrn_reflns_theta_max 25
_diffrn_reflns_theta_min 1
_diffrn_standards_decay_% 7.17
_diffrn_standards_interval_time 3600
_diffrn_standards_number 2
_exptl_absorpt_coefficient_mu 20.63
_exptl_absorpt_correction_T_max 1.00
_exptl_absorpt_correction_T_min 0.12
_exptl_absorpt_correction_type empirical
_exptl_absorpt_process_details '\y scan'
_exptl_crystal_colour ' brown '
_exptl_crystal_density_diffrn 3.40
_exptl_crystal_description ' plate '
_exptl_crystal_F_000 4872.34
_exptl_crystal_size_max 0.00
_exptl_crystal_size_mid 0.00
_exptl_crystal_size_min 0.00
_refine_diff_density_max 4.51
_refine_diff_density_min -3.32
_refine_ls_extinction_coef 35.506
_refine_ls_extinction_method 'Larson 1970 Crystallographic Computing eq 22'
_refine_ls_goodness_of_fit_obs 1.0738
_refine_ls_hydrogen_treatment
;
 H atoms placed geometrically after each cycle
;
_refine_ls_matrix_type full
_refine_ls_number_parameters 648
_refine_ls_number_reflns 8956
_refine_ls_R_factor_obs 0.0670
_refine_ls_shift/esd_max 0.041304
_refine_ls_structure_factor_coef F
_refine_ls_weighting_scheme
;
 Chebychev polynomial (Carruthers & Watkin, 1979)
;
_refine_ls_wR_factor_obs 0.0792
_reflns_limit_h_max 16
_reflns_limit_h_min -17
_reflns_limit_k_max 20
_reflns_limit_k_min -20
_reflns_limit_l_max 29
_reflns_limit_l_min 0
_reflns_number_observed 8956
_reflns_number_total 19511
_reflns_observed_criterion >3.00\s(I)
_cod_data_source_file ja036257psi20030728_042611.cif
_cod_data_source_block CRYSTALS_cif
_cod_depositor_comments
;
The following automatic conversions were performed:

'_atom_sites_solution_primary' value 'direct_Methods' was changed to
'direct'.

'_atom_sites_solution_hydrogens' value 'Geometric' was changed to
'geom'.

Automatic conversion script
Id: cif_fix_values 6452 2018-10-05 10:23:21Z andrius 
;
_cod_original_sg_symbol_H-M 'P -1 '
_cod_original_formula_sum ' C10 H50 W19 Ru1 P2 N4 O85 K9 Na4 '
_cod_database_code 4114157

loop_
_symmetry_equiv_pos_as_xyz
x,y,z
-x,-y,-z

loop_
_atom_site_aniso_label
_atom_site_aniso_U_11
_atom_site_aniso_U_22
_atom_site_aniso_U_33
_atom_site_aniso_U_23
_atom_site_aniso_U_13
_atom_site_aniso_U_12
W1 0.0264(7) 0.0295(6) 0.0129(7) 0.0031(5) 0.0035(6) 0.0092(5)
W2 0.0384(8) 0.0259(6) 0.0141(8) 0.0004(5) 0.0094(6) 0.0127(5)
W3 0.0405(8) 0.0261(6) 0.0173(8) -0.0002(5) 0.0037(7) 0.0048(6)
W4 0.0289(8) 0.0352(7) 0.0265(9) 0.0021(6) 0.0008(7) 0.0083(6)
W5 0.0303(8) 0.0346(7) 0.0297(9) -0.0019(6) 0.0076(7) 0.0094(6)
W6 0.0296(7) 0.0293(6) 0.0133(8) -0.0001(5) 0.0064(6) 0.0055(5)
W7 0.0373(8) 0.0266(6) 0.0199(8) 0.0068(5) 0.0067(7) 0.0123(5)
W8 0.0359(8) 0.0245(6) 0.0222(8) 0.0011(5) 0.0059(7) 0.0025(5)
W9 0.0365(8) 0.0309(6) 0.0196(8) 0.0059(6) 0.0102(7) 0.0058(5)
W10 0.0245(7) 0.0284(6) 0.0131(7) 0.0008(5) 0.0012(6) 0.0028(5)
W11 0.0257(7) 0.0270(6) 0.0135(7) 0.0009(5) 0.0034(6) 0.0091(5)
W12 0.0277(7) 0.0250(6) 0.0112(7) 0.0010(5) -0.0007(6) 0.0071(5)
W13 0.0396(8) 0.0294(6) 0.0126(8) 0.0025(5) 0.0069(7) 0.0097(5)
W14 0.0378(9) 0.0457(8) 0.0264(9) 0.0072(7) 0.0123(7) 0.0200(6)
W15 0.0284(7) 0.0436(7) 0.0234(9) 0.0086(6) 0.0058(7) 0.0127(6)
W16 0.0318(8) 0.0289(6) 0.0200(8) 0.0065(6) 0.0041(6) 0.0035(5)
W17 0.0323(7) 0.0242(6) 0.0188(8) 0.0040(5) 0.0026(6) 0.0089(5)
W18 0.0381(8) 0.0331(6) 0.0183(8) 0.0086(6) 0.0092(7) 0.0086(6)
W19 0.0420(8) 0.0264(6) 0.0102(7) -0.0003(5) 0.0041(6) 0.0077(5)
RU1 0.025(1) 0.026(1) 0.009(1) -0.001(1) 0.003(1) 0.006(1)
P1 0.028(5) 0.025(4) 0.023(5) 0.004(3) 0.007(4) 0.010(3)
P2 0.021(4) 0.029(4) 0.021(5) 0.003(3) 0.007(4) 0.007(3)

loop_
_atom_site_label
_atom_site_fract_x
_atom_site_fract_y
_atom_site_fract_z
_atom_site_U_iso_or_equiv
_atom_site_occupancy
_atom_site_thermal_displace_type
W1 0.3670(1) 1.31610(7) 0.15374(6) 0.0226 1.0000 Uani
W2 0.4820(1) 1.43646(7) 0.31000(6) 0.0235 1.0000 Uani
W3 0.7320(1) 1.49966(8) 0.38093(6) 0.0289 1.0000 Uani
W4 0.8909(1) 1.43210(8) 0.30662(7) 0.0324 1.0000 Uani
W5 0.7871(1) 1.32402(8) 0.16640(7) 0.0329 1.0000 Uani
W6 0.5137(1) 1.26979(8) 0.08490(6) 0.0238 1.0000 Uani
W7 0.5377(1) 1.54848(8) 0.20046(6) 0.0273 1.0000 Uani
W8 0.7927(1) 1.60642(8) 0.27226(7) 0.0294 1.0000 Uani
W9 0.6874(1) 1.49561(8) 0.13033(7) 0.0288 1.0000 Uani
W10 0.1764(1) 0.92402(7) 0.15696(6) 0.0230 1.0000 Uani
W11 0.4256(1) 0.99101(7) 0.22742(6) 0.0221 1.0000 Uani
W12 0.5373(1) 1.11865(7) 0.38239(6) 0.0214 1.0000 Uani
W13 0.3881(1) 1.16535(8) 0.45002(6) 0.0255 1.0000 Uani
W14 0.1136(1) 1.10586(9) 0.36712(7) 0.0344 1.0000 Uani
W15 0.0139(1) 0.99114(9) 0.22868(7) 0.0315 1.0000 Uani
W16 0.1197(1) 0.82419(8) 0.26979(6) 0.0282 1.0000 Uani
W17 0.3745(1) 0.88799(7) 0.34369(6) 0.0259 1.0000 Uani
W18 0.2190(1) 0.93901(8) 0.41064(6) 0.0287 1.0000 Uani
W19 0.5691(1) 1.34652(8) 0.43051(6) 0.0241 1.0000 Uani
RU1 0.3356(2) 1.0889(1) 0.1098(1) 0.0197 1.0000 Uani
P1 0.6315(6) 1.3901(5) 0.2322(4) 0.0260 1.0000 Uani
P2 0.2725(6) 1.0394(5) 0.3042(4) 0.0241 1.0000 Uani
N1 0.237(2) 1.099(2) -0.012(1) 0.043(7) 1.0000 Uiso
N2 0.147(2) 1.107(2) 0.041(2) 0.044(7) 1.0000 Uiso
N3 0.438(2) 0.979(2) 0.070(1) 0.042(7) 1.0000 Uiso
N4 0.277(2) 0.918(2) 0.028(1) 0.040(7) 1.0000 Uiso
O10 0.249(2) 1.320(1) 0.128(1) 0.033(5) 1.0000 Uiso
O11 0.338(1) 1.207(1) 0.1568(9) 0.023(4) 1.0000 Uiso
O12 0.400(2) 1.359(1) 0.235(1) 0.031(5) 1.0000 Uiso
O16 0.392(2) 1.298(1) 0.084(1) 0.034(5) 1.0000 Uiso
O17 0.440(2) 1.442(1) 0.159(1) 0.028(5) 1.0000 Uiso
O20 0.396(2) 1.470(1) 0.331(1) 0.045(6) 1.0000 Uiso
O23 0.602(2) 1.511(1) 0.370(1) 0.041(6) 1.0000 Uiso
O27 0.518(2) 1.522(1) 0.268(1) 0.039(6) 1.0000 Uiso
O30 0.806(2) 1.567(1) 0.446(1) 0.044(6) 1.0000 Uiso
O34 0.821(2) 1.457(1) 0.359(1) 0.038(5) 1.0000 Uiso
O38 0.747(2) 1.575(1) 0.334(1) 0.027(5) 1.0000 Uiso
O40 1.017(2) 1.491(2) 0.349(1) 0.057(7) 1.0000 Uiso
O41 0.878(2) 1.332(2) 0.317(1) 0.049(6) 1.0000 Uiso
O45 0.900(2) 1.403(1) 0.233(1) 0.036(5) 1.0000 Uiso
O48 0.867(2) 1.537(1) 0.286(1) 0.026(5) 1.0000 Uiso
O50 0.783(2) 1.234(1) 0.190(1) 0.047(6) 1.0000 Uiso
O51 0.850(2) 1.315(2) 0.117(1) 0.059(7) 1.0000 Uiso
O59 0.767(2) 1.435(1) 0.148(1) 0.032(5) 1.0000 Uiso
O60 0.492(2) 1.243(1) 0.010(1) 0.038(5) 1.0000 Uiso
O61 0.447(2) 1.167(1) 0.093(1) 0.030(5) 1.0000 Uiso
O68 0.648(2) 1.277(1) 0.118(1) 0.024(4) 1.0000 Uiso
O69 0.572(1) 1.393(1) 0.0911(9) 0.022(4) 1.0000 Uiso
O70 0.473(2) 1.615(1) 0.187(1) 0.041(6) 1.0000 Uiso
O78 0.671(2) 1.633(1) 0.250(1) 0.035(5) 1.0000 Uiso
O79 0.594(2) 1.552(1) 0.139(1) 0.027(5) 1.0000 Uiso
O80 0.882(2) 1.707(2) 0.307(1) 0.056(7) 1.0000 Uiso
O89 0.790(2) 1.596(1) 0.197(1) 0.032(5) 1.0000 Uiso
O90 0.716(2) 1.530(2) 0.074(1) 0.048(6) 1.0000 Uiso
O100 0.101(2) 0.844(1) 0.096(1) 0.033(5) 1.0000 Uiso
O101 0.224(2) 1.012(1) 0.126(1) 0.036(5) 1.0000 Uiso
O110 0.515(2) 0.957(1) 0.214(1) 0.035(5) 1.0000 Uiso
O111 0.429(1) 1.069(1) 0.1862(9) 0.020(4) 1.0000 Uiso
O120 0.663(2) 1.124(1) 0.412(1) 0.030(5) 1.0000 Uiso
O130 0.416(2) 1.208(2) 0.522(1) 0.056(7) 1.0000 Uiso
O140 0.115(2) 1.192(2) 0.340(1) 0.055(7) 1.0000 Uiso
O141 0.056(2) 1.115(2) 0.414(1) 0.061(8) 1.0000 Uiso
O150 -0.110(2) 0.929(2) 0.188(1) 0.052(7) 1.0000 Uiso
O151 0.028(2) 1.089(2) 0.216(1) 0.048(6) 1.0000 Uiso
O160 0.029(2) 0.720(1) 0.241(1) 0.033(5) 1.0000 Uiso
O170 0.444(2) 0.826(1) 0.362(1) 0.040(6) 1.0000 Uiso
O180 0.194(2) 0.910(1) 0.469(1) 0.042(6) 1.0000 Uiso
O190 0.549(2) 1.437(1) 0.460(1) 0.043(6) 1.0000 Uiso
O191 0.647(2) 1.333(2) 0.493(1) 0.050(7) 1.0000 Uiso
O192 0.482(2) 1.354(1) 0.351(1) 0.032(5) 1.0000 Uiso
O193 0.677(2) 1.399(1) 0.401(1) 0.036(5) 1.0000 Uiso
O1000 0.655(2) 1.476(1) 0.216(1) 0.024(4) 1.0000 Uiso
O1001 0.611(1) 1.402(1) 0.2887(9) 0.021(4) 1.0000 Uiso
O1002 0.723(2) 1.364(1) 0.236(1) 0.038(6) 1.0000 Uiso
O1003 0.535(1) 1.322(1) 0.1842(9) 0.020(4) 1.0000 Uiso
O1011 0.309(2) 0.910(1) 0.171(1) 0.029(5) 1.0000 Uiso
O1015 0.086(2) 0.962(1) 0.180(1) 0.033(5) 1.0000 Uiso
O1016 0.161(1) 0.848(1) 0.2091(9) 0.017(4) 1.0000 Uiso
O1112 0.503(2) 1.074(1) 0.303(1) 0.026(5) 1.0000 Uiso
O1117 0.399(1) 0.910(1) 0.2780(9) 0.023(4) 1.0000 Uiso
O1213 0.509(2) 1.145(1) 0.452(1) 0.038(6) 1.0000 Uiso
O1217 0.470(2) 1.000(1) 0.384(1) 0.026(4) 1.0000 Uiso
O1219 0.563(2) 1.229(1) 0.377(1) 0.024(4) 1.0000 Uiso
O1314 0.256(2) 1.162(1) 0.419(1) 0.040(6) 1.0000 Uiso
O1318 0.332(1) 1.047(1) 0.449(1) 0.024(4) 1.0000 Uiso
O1319 0.441(2) 1.266(1) 0.428(1) 0.039(6) 1.0000 Uiso
O1415 0.000(2) 1.021(1) 0.302(1) 0.031(5) 1.0000 Uiso
O1418 0.141(2) 0.999(1) 0.390(1) 0.039(6) 1.0000 Uiso
O1516 0.042(2) 0.889(1) 0.260(1) 0.041(6) 1.0000 Uiso
O1617 0.247(2) 0.802(1) 0.300(1) 0.037(5) 1.0000 Uiso
O1618 0.124(2) 0.839(1) 0.351(1) 0.030(5) 1.0000 Uiso
O1718 0.326(2) 0.896(1) 0.410(1) 0.032(5) 1.0000 Uiso
O2000 0.291(1) 1.023(1) 0.246(1) 0.023(4) 1.0000 Uiso
O2001 0.179(1) 1.063(1) 0.2963(9) 0.021(4) 1.0000 Uiso
O2002 0.253(2) 0.957(1) 0.323(1) 0.031(5) 1.0000 Uiso
O2003 0.365(1) 1.109(1) 0.3500(9) 0.022(4) 1.0000 Uiso
C1 0.228(2) 1.100(2) 0.042(2) 0.030(7) 1.0000 Uiso
C2 0.146(3) 1.096(3) -0.051(2) 0.06(1) 1.0000 Uiso
C3 0.087(4) 1.122(3) -0.012(2) 0.06(1) 1.0000 Uiso
C4 0.112(3) 1.118(2) 0.094(2) 0.039(8) 1.0000 Uiso
C5 0.308(3) 1.078(2) -0.035(2) 0.047(9) 1.0000 Uiso
C6 0.347(3) 0.988(2) 0.063(2) 0.034(8) 1.0000 Uiso
C7 0.434(3) 0.903(3) 0.034(2) 0.06(1) 1.0000 Uiso
C8 0.316(4) 0.862(3) -0.005(3) 0.08(2) 1.0000 Uiso
C9 0.173(3) 0.901(2) -0.000(2) 0.045(9) 1.0000 Uiso
C10 0.541(3) 1.034(2) 0.108(2) 0.038(8) 1.0000 Uiso
K1 0.5000 1.0000 0.5000 0.046(3) 1.0000 Uiso
K2 0.2948(9) 1.3203(7) 0.3663(6) 0.079(3) 1.0000 Uiso
K3 0.936(2) 0.878(1) 0.342(1) 0.135(6) 1.0000 Uiso
K4 0.452(1) 1.2137(8) 0.2667(7) 0.081(3) 1.0000 Uiso
K5 0.973(2) 0.551(1) 0.194(1) 0.160(8) 1.0000 Uiso
K6 0.938(1) 1.3283(7) 0.6399(6) 0.080(3) 1.0000 Uiso
K7 -0.151(1) 0.757(1) 0.1834(9) 0.125(6) 1.0000 Uiso
K8 0.534(1) 0.598(1) 0.4494(9) 0.128(6) 1.0000 Uiso
K9 0.759(2) 1.279(1) 0.376(1) 0.154(7) 1.0000 Uiso
K10 0.395(7) 0.636(5) 0.284(4) 0.30(4) 0.5000 Uiso
NA1 0.824(3) 1.201(2) 0.482(2) 0.14(1) 1.0000 Uiso
NA2 -0.050(3) 1.220(3) 0.272(2) 0.18(1) 1.0000 Uiso
NA3 0.589(2) 1.550(2) -0.032(2) 0.13(1) 1.0000 Uiso
NA4 0.672(5) 0.941(4) 0.418(3) 0.24(2) 1.0000 Uiso
O3001 0.234(3) 1.220(2) 0.251(2) 0.08(1) 1.0000 Uiso
O3002 0.752(3) 1.253(2) 0.556(2) 0.08(1) 1.0000 Uiso
O3003 0.647(4) 1.702(3) 0.107(3) 0.14(2) 1.0000 Uiso
O3004 0.655(3) 1.192(2) 0.264(2) 0.073(9) 1.0000 Uiso
O3005 0.716(5) 1.688(4) 0.020(3) 0.16(2) 1.0000 Uiso
O3006 1.007(6) 1.285(5) 0.545(4) 0.20(3) 1.0000 Uiso
O3007 0.825(5) 1.378(4) 0.705(3) 0.17(2) 1.0000 Uiso
O3008 -0.252(5) 0.811(4) 0.257(3) 0.18(3) 1.0000 Uiso
O3009 0.918(4) 1.707(3) 0.093(2) 0.13(2) 1.0000 Uiso
O3010 0.801(5) 0.400(4) 0.023(3) 0.17(2) 1.0000 Uiso
O3011 0.404(5) 0.636(4) 0.038(3) 0.16(2) 1.0000 Uiso
O3012 0.815(5) 1.091(4) 0.159(3) 0.19(3) 1.0000 Uiso
O3013 0.30(1) 1.404(8) 0.459(6) 0.33(6) 1.0000 Uiso
O3014 0.847(8) 1.334(6) 0.470(5) 0.26(4) 1.0000 Uiso
O3015 0.338(9) 0.618(8) 0.385(6) 0.33(6) 1.0000 Uiso

loop_
_atom_type_symbol
_atom_type_scat_dispersion_real
_atom_type_scat_dispersion_imag
_atom_type_scat_Cromer_Mann_a1
_atom_type_scat_Cromer_Mann_b1
_atom_type_scat_Cromer_Mann_a2
_atom_type_scat_Cromer_Mann_b2
_atom_type_scat_Cromer_Mann_a3
_atom_type_scat_Cromer_Mann_b3
_atom_type_scat_Cromer_Mann_a4
_atom_type_scat_Cromer_Mann_b4
_atom_type_scat_Cromer_Mann_c
_atom_type_scat_source
'W   ' -1.4210 6.8720 29.0818 1.7203 15.4300 9.2259 14.4327 0.3217 5.1198 57.0560 9.8875 International_Tables_Vol_IV_Table_2.2B
'Ru  ' -1.4200 0.8360 19.2674 0.8085 12.9182 8.4347 4.8634 24.7997 1.5676 94.2928 5.3787 International_Tables_Vol_IV_Table_2.2B
'P   ' 0.0900 0.0950 6.4345 1.9067 4.1791 27.1570 1.7800 0.5260 1.4908 68.1645 1.1149 International_Tables_Vol_IV_Table_2.2B
'Na  ' 0.0300 0.0250 4.7626 3.2850 3.1736 8.8422 1.2674 0.3136 1.1128 129.4240 0.6760 International_Tables_Vol_IV_Table_2.2B
'K   ' 0.1790 0.2500 8.2186 12.7949 7.4398 0.7748 1.0519 213.1870 0.8659 41.6841 1.4228 International_Tables_Vol_IV_Table_2.2B
'O   ' 0.0080 0.0060 3.0485 13.2771 2.2868 5.7011 1.5463 0.3239 0.8670 32.9089 0.2508 International_Tables_Vol_IV_Table_2.2B
'C   ' 0.0020 0.0020 2.3100 20.8439 1.0200 10.2075 1.5886 0.5687 0.8650 51.6512 0.2156 International_Tables_Vol_IV_Table_2.2B
'H   ' 0.0000 0.0000 0.4930 10.5109 0.3229 26.1257 0.1402 3.1424 0.0408 57.7997 0.0030 International_Tables_Vol_IV_Table_2.2B
'N   ' 0.0040 0.0030 12.2126 0.0057 3.1322 9.8933 2.0125 28.9975 1.1663 0.5826 -11.5290 International_Tables_Vol_IV_Table_2.2B

loop_
_geom_angle_atom_site_label_1
_geom_angle_atom_site_label_2
_geom_angle_atom_site_label_3
_geom_angle
_geom_angle_publ_flag
O10 W1 O11 102.1(9) no
O10 W1 O12 100.4(11) no
O11 W1 O12 93.4(9) no
O10 W1 O16 99.5(11) no
O11 W1 O16 94.4(9) no
O12 W1 O16 156.5(10) no
O10 W1 O17 93.4(9) no
O11 W1 O17 164.4(9) no
O12 W1 O17 83.1(9) no
O16 W1 O17 83.4(9) no
O10 W1 O1003 173.9(8) no
O11 W1 O1003 83.1(7) no
O12 W1 O1003 82.3(8) no
O16 W1 O1003 76.7(9) no
O17 W1 O1003 81.4(7) no
O12 W2 O20 102.9(11) no
O12 W2 O23 156.7(10) no
O20 W2 O23 99.0(12) no
O12 W2 O27 85.6(10) no
O20 W2 O27 96.6(10) no
O23 W2 O27 84.2(10) no
O12 W2 O192 96.8(9) no
O20 W2 O192 97.7(11) no
O23 W2 O192 87.8(10) no
O27 W2 O192 164.6(10) no
O12 W2 O1001 82.6(8) no
O20 W2 O1001 174.3(10) no
O23 W2 O1001 75.3(9) no
O27 W2 O1001 82.2(8) no
O192 W2 O1001 83.0(8) no
O23 W3 O30 103.1(12) no
O23 W3 O34 154.6(11) no
O30 W3 O34 102.3(12) no
O23 W3 O38 84.7(9) no
O30 W3 O38 100.4(10) no
O34 W3 O38 89.7(9) no
O23 W3 O193 85.9(10) no
O30 W3 O193 101.5(11) no
O34 W3 O193 90.2(10) no
O38 W3 O193 157.7(10) no
O23 W3 O1001 72.1(9) no
O30 W3 O1001 174.9(10) no
O34 W3 O1001 82.6(9) no
O38 W3 O1001 80.9(8) no
O193 W3 O1001 76.9(9) no
O34 W4 O40 101.9(13) no
O34 W4 O41 94.2(11) no
O40 W4 O41 100.9(13) no
O34 W4 O45 153.6(10) no
O40 W4 O45 101.5(13) no
O41 W4 O45 93.2(12) no
O34 W4 O48 79.5(9) no
O40 W4 O48 93.1(10) no
O41 W4 O48 165.6(10) no
O45 W4 O48 87.3(9) no
O34 W4 O1002 83.8(10) no
O40 W4 O1002 170.4(11) no
O41 W4 O1002 86.1(10) no
O45 W4 O1002 71.4(9) no
O48 W4 O1002 80.3(8) no
O45 W5 O50 96.0(11) no
O45 W5 O51 99.4(12) no
O50 W5 O51 100.7(13) no
O45 W5 O59 84.7(9) no
O50 W5 O59 166.4(11) no
O51 W5 O59 92.6(11) no
O45 W5 O68 152.9(9) no
O50 W5 O68 94.2(10) no
O51 W5 O68 103.2(12) no
O59 W5 O68 79.6(8) no
O45 W5 O1002 72.5(9) no
O50 W5 O1002 88.0(11) no
O51 W5 O1002 168.8(10) no
O59 W5 O1002 79.2(8) no
O68 W5 O1002 82.9(9) no
O16 W6 O60 100.6(11) no
O16 W6 O61 86.9(9) no
O60 W6 O61 100.3(10) no
O16 W6 O68 154.5(10) no
O60 W6 O68 102.5(10) no
O61 W6 O68 99.5(9) no
O16 W6 O69 81.8(8) no
O60 W6 O69 91.8(9) no
O61 W6 O69 164.8(9) no
O68 W6 O69 86.8(8) no
O16 W6 O1003 73.5(9) no
O60 W6 O1003 172.3(8) no
O61 W6 O1003 84.5(8) no
O68 W6 O1003 82.5(8) no
O69 W6 O1003 82.5(7) no
O17 W7 O27 87.3(10) no
O17 W7 O70 102.6(10) no
O27 W7 O70 103.0(11) no
O17 W7 O78 157.5(9) no
O27 W7 O78 88.4(10) no
O70 W7 O78 99.9(10) no
O17 W7 O79 90.9(9) no
O27 W7 O79 157.7(9) no
O70 W7 O79 99.1(10) no
O78 W7 O79 84.8(10) no
O17 W7 O1000 85.7(8) no
O27 W7 O1000 85.2(9) no
O70 W7 O1000 168.5(9) no
O78 W7 O1000 72.0(8) no
O79 W7 O1000 72.5(8) no
O38 W8 O48 85.9(9) no
O38 W8 O78 83.7(9) no
O48 W8 O78 156.2(9) no
O38 W8 O80 101.7(12) no
O48 W8 O80 102.8(11) no
O78 W8 O80 100.3(11) no
O38 W8 O89 156.1(9) no
O48 W8 O89 92.8(10) no
O78 W8 O89 88.2(10) no
O80 W8 O89 101.8(12) no
O38 W8 O1000 81.8(8) no
O48 W8 O1000 84.6(8) no
O78 W8 O1000 72.8(8) no
O80 W8 O1000 171.9(11) no
O89 W8 O1000 74.3(8) no
O59 W9 O69 90.9(9) no
O59 W9 O79 157.6(10) no
O69 W9 O79 87.4(8) no
O59 W9 O89 89.7(9) no
O69 W9 O89 157.5(9) no
O79 W9 O89 83.6(9) no
O59 W9 O90 101.9(11) no
O69 W9 O90 102.3(11) no
O79 W9 O90 100.2(11) no
O89 W9 O90 99.6(11) no
O59 W9 O1000 84.9(9) no
O69 W9 O1000 86.0(8) no
O79 W9 O1000 72.7(8) no
O89 W9 O1000 71.6(8) no
O90 W9 O1000 169.1(9) no
O100 W10 O101 101.1(11) no
O100 W10 O1011 101.1(10) no
O101 W10 O1011 87.7(9) no
O100 W10 O1015 103.7(10) no
O101 W10 O1015 97.3(9) no
O1011 W10 O1015 153.1(10) no
O100 W10 O1016 93.5(9) no
O101 W10 O1016 163.7(9) no
O1011 W10 O1016 82.4(8) no
O1015 W10 O1016 86.0(8) no
O100 W10 O2000 172.3(8) no
O101 W10 O2000 84.0(9) no
O1011 W10 O2000 73.2(8) no
O1015 W10 O2000 81.0(9) no
O1016 W10 O2000 80.7(7) no
O110 W11 O111 100.3(10) no
O110 W11 O1011 100.9(10) no
O111 W11 O1011 92.6(9) no
O110 W11 O1112 101.9(10) no
O111 W11 O1112 95.7(8) no
O1011 W11 O1112 153.9(9) no
O110 W11 O1117 91.9(9) no
O111 W11 O1117 167.9(8) no
O1011 W11 O1117 84.9(9) no
O1112 W11 O1117 81.8(8) no
O110 W11 O2000 173.5(8) no
O111 W11 O2000 85.2(8) no
O1011 W11 O2000 75.2(8) no
O1112 W11 O2000 80.9(8) no
O1117 W11 O2000 82.7(7) no
O120 W12 O1112 103.3(10) no
O120 W12 O1213 100.5(11) no
O1112 W12 O1213 154.7(9) no
O120 W12 O1217 96.6(9) no
O1112 W12 O1217 86.7(9) no
O1213 W12 O1217 82.2(9) no
O120 W12 O1219 99.8(9) no
O1112 W12 O1219 93.3(9) no
O1213 W12 O1219 90.9(9) no
O1217 W12 O1219 163.2(9) no
O120 W12 O2003 175.0(9) no
O1112 W12 O2003 80.9(8) no
O1213 W12 O2003 74.9(9) no
O1217 W12 O2003 81.0(7) no
O1219 W12 O2003 82.4(7) no
O130 W13 O1213 100.7(13) no
O130 W13 O1314 100.5(13) no
O1213 W13 O1314 158.5(11) no
O130 W13 O1318 97.6(11) no
O1213 W13 O1318 85.6(8) no
O1314 W13 O1318 88.5(9) no
O130 W13 O1319 99.9(12) no
O1213 W13 O1319 87.9(10) no
O1314 W13 O1319 91.6(10) no
O1318 W13 O1319 162.1(10) no
O130 W13 O2003 174.9(11) no
O1213 W13 O2003 74.8(9) no
O1314 W13 O2003 84.1(9) no
O1318 W13 O2003 84.5(8) no
O1319 W13 O2003 77.7(9) no
O140 W14 O141 102.5(14) no
O140 W14 O1314 93.7(12) no
O141 W14 O1314 99.9(13) no
O140 W14 O1415 96.5(12) no
O141 W14 O1415 99.8(13) no
O1314 W14 O1415 155.3(9) no
O140 W14 O1418 164.4(12) no
O141 W14 O1418 92.6(12) no
O1314 W14 O1418 79.9(9) no
O1415 W14 O1418 84.4(9) no
O140 W14 O2001 86.5(11) no
O141 W14 O2001 168.8(10) no
O1314 W14 O2001 85.8(9) no
O1415 W14 O2001 72.4(8) no
O1418 W14 O2001 78.8(8) no
O150 W15 O151 103.9(12) no
O150 W15 O1015 103.1(12) no
O151 W15 O1015 95.0(11) no
O150 W15 O1415 99.0(12) no
O151 W15 O1415 95.3(11) no
O1015 W15 O1415 152.6(10) no
O150 W15 O1516 93.0(11) no
O151 W15 O1516 163.1(11) no
O1015 W15 O1516 80.9(9) no
O1415 W15 O1516 81.9(9) no
O150 W15 O2001 169.9(11) no
O151 W15 O2001 84.0(10) no
O1015 W15 O2001 82.2(9) no
O1415 W15 O2001 73.7(8) no
O1516 W15 O2001 79.2(8) no
O160 W16 O1016 103.7(10) no
O160 W16 O1516 102.5(10) no
O1016 W16 O1516 92.5(10) no
O160 W16 O1617 101.3(9) no
O1016 W16 O1617 86.1(9) no
O1516 W16 O1617 155.9(10) no
O160 W16 O1618 98.1(10) no
O1016 W16 O1618 157.5(8) no
O1516 W16 O1618 88.2(10) no
O1617 W16 O1618 84.3(10) no
O160 W16 O2002 170.1(9) no
O1016 W16 O2002 83.5(8) no
O1516 W16 O2002 83.8(9) no
O1617 W16 O2002 72.1(8) no
O1618 W16 O2002 74.2(8) no
O170 W17 O1117 101.9(10) no
O170 W17 O1217 102.4(10) no
O1117 W17 O1217 87.0(9) no
O170 W17 O1617 100.0(10) no
O1117 W17 O1617 92.3(10) no
O1217 W17 O1617 157.2(9) no
O170 W17 O1718 98.9(11) no
O1117 W17 O1718 158.9(8) no
O1217 W17 O1718 85.2(9) no
O1617 W17 O1718 87.4(10) no
O170 W17 O2002 169.1(9) no
O1117 W17 O2002 86.8(8) no
O1217 W17 O2002 84.5(8) no
O1617 W17 O2002 72.7(8) no
O1718 W17 O2002 73.0(8) no
O180 W18 O1318 100.5(10) no
O180 W18 O1418 104.3(11) no
O1318 W18 O1418 87.5(9) no
O180 W18 O1618 99.6(10) no
O1318 W18 O1618 159.4(9) no
O1418 W18 O1618 91.8(10) no
O180 W18 O1718 100.0(11) no
O1318 W18 O1718 83.0(8) no
O1418 W18 O1718 155.1(10) no
O1618 W18 O1718 89.1(9) no
O180 W18 O2002 170.9(9) no
O1318 W18 O2002 85.5(8) no
O1418 W18 O2002 82.6(9) no
O1618 W18 O2002 74.0(8) no
O1718 W18 O2002 73.7(9) no
O190 W19 O191 100.9(12) no
O190 W19 O192 85.2(11) no
O191 W19 O192 173.6(11) no
O190 W19 O193 100.5(10) no
O191 W19 O193 97.3(11) no
O192 W19 O193 79.5(9) no
O190 W19 O1219 167.0(10) no
O191 W19 O1219 91.3(10) no
O192 W19 O1219 82.7(8) no
O193 W19 O1219 82.0(8) no
O190 W19 O1319 94.4(10) no
O191 W19 O1319 97.0(11) no
O192 W19 O1319 84.3(10) no
O193 W19 O1319 156.9(11) no
O1219 W19 O1319 79.6(9) no
O11 RU1 O61 82.9(8) no
O11 RU1 O101 97.0(8) no
O61 RU1 O101 179.5(9) no
O11 RU1 O111 93.6(7) no
O61 RU1 O111 97.2(8) no
O101 RU1 O111 83.2(8) no
O11 RU1 C1 84.8(10) no
O61 RU1 C1 91.8(11) no
O101 RU1 C1 87.7(11) no
O111 RU1 C1 170.5(10) no
O11 RU1 C6 173.0(11) no
O61 RU1 C6 90.2(11) no
O101 RU1 C6 90.0(11) no
O111 RU1 C6 87.8(12) no
C1 RU1 C6 94.9(14) no
O1000 P1 O1001 108.4(11) no
O1000 P1 O1002 107.4(12) no
O1001 P1 O1002 113.3(13) no
O1000 P1 O1003 109.4(11) no
O1001 P1 O1003 108.7(11) no
O1002 P1 O1003 109.5(12) no
O2000 P2 O2001 110.5(12) no
O2000 P2 O2002 108.1(12) no
O2001 P2 O2002 108.5(11) no
O2000 P2 O2003 110.3(12) no
O2001 P2 O2003 110.3(11) no
O2002 P2 O2003 109.1(12) no
C1 N1 C2 108.4(31) no
C1 N1 C5 129.6(32) no
C2 N1 C5 119.7(35) no
C1 N2 C3 117.3(35) no
C1 N2 C4 125.1(33) no
C3 N2 C4 116.8(30) no
C6 N3 C7 116.6(31) no
C6 N3 C10 131.8(31) no
C7 N3 C10 111.5(30) no
C6 N4 C8 114.5(33) no
C6 N4 C9 128.7(30) no
C8 N4 C9 112.8(35) no
W1 O11 RU1 139.1(12) no
W1 O12 W2 154.2(12) no
W1 O16 W6 118.6(12) no
W1 O17 W7 150.6(13) no
W2 O23 W3 122.4(13) no
W2 O27 W7 149.2(14) no
W3 O34 W4 154.3(14) no
W3 O38 W8 148.3(11) no
W4 O45 W5 123.1(12) no
W4 O48 W8 154.4(11) no
W5 O59 W9 150.4(12) no
W6 O61 RU1 151.2(13) no
W5 O68 W6 158.8(11) no
W6 O69 W9 144.3(11) no
W7 O78 W8 123.7(11) no
W7 O79 W9 123.1(11) no
W8 O89 W9 123.0(11) no
W10 O101 RU1 149.8(13) no
W11 O111 RU1 140.5(10) no
W2 O192 W19 137.2(12) no
W3 O193 W19 139.6(12) no
W7 O1000 W8 91.5(6) no
W7 O1000 W9 91.6(7) no
W8 O1000 W9 91.0(6) no
W7 O1000 P1 123.2(11) no
W8 O1000 P1 125.9(12) no
W9 O1000 P1 123.8(12) no
W2 O1001 W3 89.2(7) no
W2 O1001 P1 130.1(12) no
W3 O1001 P1 125.3(11) no
W4 O1002 W5 90.4(8) no
W4 O1002 P1 127.5(14) no
W5 O1002 P1 131.7(15) no
W1 O1003 W6 89.0(7) no
W1 O1003 P1 129.4(11) no
W6 O1003 P1 126.8(11) no
W10 O1011 W11 120.4(11) no
W10 O1015 W15 160.0(14) no
W10 O1016 W16 146.8(10) no
W11 O1112 W12 155.9(11) no
W11 O1117 W17 150.7(11) no
W12 O1213 W13 121.1(13) no
W12 O1217 W17 148.5(13) no
W12 O1219 W19 135.2(11) no
W13 O1314 W14 152.7(14) no
W13 O1318 W18 145.7(12) no
W13 O1319 W19 140.9(13) no
W14 O1415 W15 120.5(11) no
W14 O1418 W18 154.4(13) no
W15 O1516 W16 147.8(14) no
W16 O1617 W17 123.8(11) no
W16 O1618 W18 121.5(10) no
W17 O1718 W18 122.2(12) no
W10 O2000 W11 89.0(7) no
W10 O2000 P2 127.8(11) no
W11 O2000 P2 129.0(12) no
W14 O2001 W15 90.5(7) no
W14 O2001 P2 128.9(12) no
W15 O2001 P2 129.2(11) no
W16 O2002 W17 91.4(7) no
W16 O2002 W18 90.3(7) no
W17 O2002 W18 90.7(7) no
W16 O2002 P2 125.2(13) no
W17 O2002 P2 124.0(12) no
W18 O2002 P2 124.9(12) no
W12 O2003 W13 87.9(7) no
W12 O2003 P2 128.8(11) no
W13 O2003 P2 127.6(11) no
RU1 C1 N1 122.8(23) no
RU1 C1 N2 128.3(29) no
N1 C1 N2 108.9(32) no
N1 C2 C3 106.5(39) no
N2 C3 C2 95.8(34) no
RU1 C6 N3 122.4(25) no
RU1 C6 N4 130.5(26) no
N3 C6 N4 106.8(30) no
N3 C7 C8 99.5(34) no
N4 C8 C7 100.5(39) no

loop_
_geom_bond_atom_site_label_1
_geom_bond_atom_site_label_2
_geom_bond_distance
_geom_bond_publ_flag
W1 O10 1.71(2) yes
W1 O11 1.79(2) yes
W1 O12 1.92(2) yes
W1 O16 1.87(2) yes
W1 O17 2.05(2) yes
W1 O1003 2.36(2) yes
W2 O12 1.91(2) yes
W2 O20 1.72(3) yes
W2 O23 1.88(3) yes
W2 O27 1.96(2) yes
W2 O192 1.87(2) yes
W2 O1001 2.34(2) yes
W3 O23 1.95(2) yes
W3 O30 1.66(3) yes
W3 O34 1.87(2) yes
W3 O38 1.88(2) yes
W3 O193 1.87(2) yes
W3 O1001 2.43(2) yes
W4 O34 1.95(3) yes
W4 O40 1.73(3) yes
W4 O41 1.73(2) yes
W4 O45 1.88(3) yes
W4 O48 2.05(2) yes
W4 O1002 2.39(2) yes
W5 O45 1.92(2) yes
W5 O50 1.72(2) yes
W5 O51 1.76(3) yes
W5 O59 2.11(2) yes
W5 O68 1.90(2) yes
W5 O1002 2.32(3) yes
W6 O16 2.00(2) yes
W6 O60 1.76(3) yes
W6 O61 1.81(2) yes
W6 O68 1.88(2) yes
W6 O69 1.98(2) yes
W6 O1003 2.40(2) yes
W7 O17 1.84(2) yes
W7 O27 1.89(3) yes
W7 O70 1.71(2) yes
W7 O78 1.95(2) yes
W7 O79 1.94(2) yes
W7 O1000 2.41(2) yes
W8 O38 1.93(2) yes
W8 O48 1.85(2) yes
W8 O78 1.94(2) yes
W8 O80 1.70(3) yes
W8 O89 1.85(2) yes
W8 O1000 2.38(2) yes
W9 O59 1.81(2) yes
W9 O69 1.90(2) yes
W9 O79 1.96(2) yes
W9 O89 2.01(2) yes
W9 O90 1.71(3) yes
W9 O1000 2.38(2) yes
W10 O100 1.69(2) yes
W10 O101 1.83(2) yes
W10 O1011 1.99(2) yes
W10 O1015 1.85(2) yes
W10 O1016 1.99(2) yes
W10 O2000 2.37(2) yes
W11 O110 1.70(2) yes
W11 O111 1.80(2) yes
W11 O1011 1.85(2) yes
W11 O1112 1.95(2) yes
W11 O1117 2.04(2) yes
W11 O2000 2.38(2) yes
W12 O120 1.76(2) yes
W12 O1112 1.87(2) yes
W12 O1213 1.93(3) yes
W12 O1217 1.97(2) yes
W12 O1219 1.83(2) yes
W12 O2003 2.40(2) yes
W13 O130 1.70(3) yes
W13 O1213 1.91(2) yes
W13 O1314 1.87(2) yes
W13 O1318 1.92(2) yes
W13 O1319 1.89(2) yes
W13 O2003 2.42(2) yes
W14 O140 1.71(3) yes
W14 O141 1.65(3) yes
W14 O1314 1.96(2) yes
W14 O1415 1.94(2) yes
W14 O1418 2.10(2) yes
W14 O2001 2.37(2) yes
W15 O150 1.71(3) yes
W15 O151 1.72(2) yes
W15 O1015 1.93(2) yes
W15 O1415 1.91(2) yes
W15 O1516 2.12(2) yes
W15 O2001 2.34(2) yes
W16 O160 1.74(2) yes
W16 O1016 1.85(2) yes
W16 O1516 1.83(2) yes
W16 O1617 2.00(2) yes
W16 O1618 1.98(2) yes
W16 O2002 2.36(2) yes
W17 O170 1.72(2) yes
W17 O1117 1.85(2) yes
W17 O1217 1.89(2) yes
W17 O1617 1.88(2) yes
W17 O1718 1.99(2) yes
W17 O2002 2.42(2) yes
W18 O180 1.71(3) yes
W18 O1318 1.93(2) yes
W18 O1418 1.80(2) yes
W18 O1618 1.91(2) yes
W18 O1718 1.94(2) yes
W18 O2002 2.42(2) yes
W19 O190 1.75(2) yes
W19 O191 1.75(3) yes
W19 O192 2.08(2) yes
W19 O193 1.98(2) yes
W19 O1219 2.19(2) yes
W19 O1319 1.95(2) yes
RU1 O11 2.16(2) yes
RU1 O61 1.97(2) yes
RU1 O101 1.95(2) yes
RU1 O111 2.16(2) yes
RU1 C1 2.05(3) yes
RU1 C6 2.00(3) yes
P1 O1000 1.54(2) yes
P1 O1001 1.52(2) yes
P1 O1002 1.53(2) yes
P1 O1003 1.55(2) yes
P2 O2000 1.54(2) yes
P2 O2001 1.53(2) yes
P2 O2002 1.53(2) yes
P2 O2003 1.51(2) yes
N1 C1 1.40(5) yes
N1 C2 1.40(5) yes
N1 C5 1.44(5) yes
N2 C1 1.24(4) yes
N2 C3 1.48(6) yes
N2 C4 1.57(5) yes
N3 C6 1.37(4) yes
N3 C7 1.45(5) yes
N3 C10 1.46(5) yes
N4 C6 1.28(4) yes
N4 C8 1.51(6) yes
N4 C9 1.41(5) yes
C2 C3 1.56(6) yes
C7 C8 1.60(7) yes
K9 O3014 2.2(1) yes
